data_7226479
loop_
_publ_author_name
'Andruh, Marius'
'Dinca, Alina Simona'
'Candu, Natalia'
'Julve, Miguel'
'Lloret, Francesc'
'Sova, Sergiu'
'Parvulescu, Vasile i'

_publ_section_title
;
 A new chiral dimanganese(III) complex: synthesis, crystal structure,
 spectroscopic, magnetic, and catalytic properties
;
_journal_name_full 'RSC Adv.'
_journal_paper_doi 10.1039/C6RA18989J
_journal_year 2016
_chemical_absolute_configuration ad
_chemical_formula_moiety 'C74 H58 Mn2 N4 O10, 2(C3 H7 N O)'
_chemical_formula_sum 'C80 H72 Mn2 N6 O12'
_chemical_formula_weight 1419.32
_chemical_name_systematic
;
 ? 
;
_space_group_crystal_system orthorhombic
_space_group_IT_number 19
_space_group_name_Hall 'P 2ac 2ab'
_space_group_name_H-M_alt 'P 21 21 21'
_symmetry_space_group_name_Hall 'P 2ac 2ab'
_symmetry_space_group_name_H-M 'P 21 21 21'
_atom_sites_solution_hydrogens geom
_atom_sites_solution_primary direct
_atom_sites_solution_secondary difmap
_audit_creation_date 2016-08-07
_audit_creation_method
;
Olex2 1.2
(compiled 2016.02.19 svn.r3266 for OlexSys, GUI svn.r5155)
;
_audit_update_record
;
2016-08-09 deposited with the CCDC.
2016-09-02 downloaded from the CCDC.
;
_cell_angle_alpha 90.00
_cell_angle_beta 90.00
_cell_angle_gamma 90.00
_cell_formula_units_Z 4
_cell_length_a 11.5762(2)
_cell_length_b 24.1976(4)
_cell_length_c 24.6149(4)
_cell_measurement_reflns_used 8506
_cell_measurement_temperature 200.00(10)
_cell_measurement_theta_max 26.8580
_cell_measurement_theta_min 1.6790
_cell_volume 6895.0(2)
_computing_cell_refinement
;
CrysAlisPro, Agilent Technologies,
Version 1.171.36.28 (release 01-02-2013 CrysAlis171 .NET)
(compiled Feb  1 2013,16:14:44)
;
_computing_data_collection
;
CrysAlisPro, Agilent Technologies,
Version 1.171.36.28 (release 01-02-2013 CrysAlis171 .NET)
(compiled Feb  1 2013,16:14:44)
;
_computing_data_reduction
;
CrysAlisPro, Agilent Technologies,
Version 1.171.36.28 (release 01-02-2013 CrysAlis171 .NET)
(compiled Feb  1 2013,16:14:44)
;
_computing_molecular_graphics 'Olex2 (Dolomanov et al., 2009)'
_computing_publication_material 'Olex2 (Dolomanov et al., 2009)'
_computing_structure_refinement 'ShelXL (Sheldrick, 2015)'
_computing_structure_solution 'ShelXS (Sheldrick, 2008)'
_diffrn_ambient_temperature 200.00(10)
_diffrn_detector_area_resol_mean 16.1593
_diffrn_measured_fraction_theta_full 0.998
_diffrn_measured_fraction_theta_max 0.998
_diffrn_measurement_details
;
  1 omega  -93.00  -66.00   1.0000   20.0000
omega____ theta____ kappa____ phi______ frames
    -      -17.1690 -178.0000  -30.0000 27

  2 omega  -38.00  -12.00   1.0000   20.0000
omega____ theta____ kappa____ phi______ frames
    -      -17.1690   19.0000  -60.0000 26

  3 omega   21.00   56.00   1.0000   20.0000
omega____ theta____ kappa____ phi______ frames
    -      -17.1690   19.0000  -60.0000 35

  4 omega    2.00   81.00   1.0000   20.0000
omega____ theta____ kappa____ phi______ frames
    -       19.7471   19.0000 -150.0000 79

  5 omega  -10.00   15.00   1.0000   20.0000
omega____ theta____ kappa____ phi______ frames
    -       19.7471   77.0000  -90.0000 25

  6 omega  -39.00   36.00   1.0000   20.0000
omega____ theta____ kappa____ phi______ frames
    -      -17.1690   77.0000  120.0000 75
;
_diffrn_measurement_device_type 'Xcalibur, Eos'
_diffrn_measurement_method '\w scans'
_diffrn_orient_matrix_UB_11 0.0104286000
_diffrn_orient_matrix_UB_12 -0.0287664000
_diffrn_orient_matrix_UB_13 -0.0025394000
_diffrn_orient_matrix_UB_21 -0.0543057000
_diffrn_orient_matrix_UB_22 -0.0033229000
_diffrn_orient_matrix_UB_23 -0.0129478000
_diffrn_orient_matrix_UB_31 0.0263945000
_diffrn_orient_matrix_UB_32 0.0045334000
_diffrn_orient_matrix_UB_33 -0.0256192000
_diffrn_radiation_monochromator graphite
_diffrn_radiation_type MoK\a
_diffrn_radiation_wavelength 0.71073
_diffrn_reflns_av_R_equivalents 0.0371
_diffrn_reflns_av_unetI/netI 0.0544
_diffrn_reflns_limit_h_max 13
_diffrn_reflns_limit_h_min -13
_diffrn_reflns_limit_k_max 28
_diffrn_reflns_limit_k_min -28
_diffrn_reflns_limit_l_max 28
_diffrn_reflns_limit_l_min -29
_diffrn_reflns_number 31967
_diffrn_reflns_theta_full 25.03
_diffrn_reflns_theta_max 25.03
_diffrn_reflns_theta_min 1.68
_diffrn_source 'Enhance (Mo) X-ray Source'
_exptl_absorpt_coefficient_mu 0.436
_exptl_absorpt_correction_T_max 1.00000
_exptl_absorpt_correction_T_min 0.85902
_exptl_absorpt_correction_type multi-scan
_exptl_absorpt_process_details
;
CrysAlisPro, Agilent Technologies,
Version 1.171.36.28 (release 01-02-2013 CrysAlis171 .NET)
(compiled Feb  1 2013,16:14:44)
Empirical absorption correction using spherical harmonics,
 implemented in SCALE3 ABSPACK scaling algorithm.
;
_exptl_crystal_colour 'clear intense brown'
_exptl_crystal_density_diffrn 1.367
_exptl_crystal_density_method 'not measured'
_exptl_crystal_description prism
_exptl_crystal_F_000 2960
_exptl_crystal_size_max 0.4
_exptl_crystal_size_mid 0.35
_exptl_crystal_size_min 0.15
_refine_diff_density_max 0.563
_refine_diff_density_min -0.439
_refine_diff_density_rms 0.051
_refine_ls_abs_structure_details 'Flack H D (1983), Acta Cryst. A39, 876-881'
_refine_ls_abs_structure_Flack 0.010(13)
_refine_ls_extinction_method none
_refine_ls_goodness_of_fit_ref 1.037
_refine_ls_hydrogen_treatment constr
_refine_ls_matrix_type full
_refine_ls_number_parameters 907
_refine_ls_number_reflns 12164
_refine_ls_number_restraints 8
_refine_ls_restrained_S_all 1.044
_refine_ls_R_factor_all 0.0532
_refine_ls_R_factor_gt 0.0429
_refine_ls_shift/su_max 0.002
_refine_ls_shift/su_mean 0.000
_refine_ls_structure_factor_coef Fsqd
_refine_ls_weighting_details 'calc w=1/[\s^2^(Fo^2^)+(0.0475P)^2^+1.2590P] where P=(Fo^2^+2Fc^2^)/3'
_refine_ls_weighting_scheme calc
_refine_ls_wR_factor_gt 0.0940
_refine_ls_wR_factor_ref 0.0995
_reflns_number_gt 10617
_reflns_number_total 12164
_reflns_threshold_expression >2sigma(I)
_cod_data_source_file c6ra18989j2.cif
_cod_data_source_block shi_1905_maan
_cod_original_cell_volume 6895.1(2)
_cod_database_code 7226479
_chemical_oxdiff_formula 'C50 H50 N12 O6 Mn1 Fe1'
_chemical_oxdiff_usercomment '_519'
_reflns_odcompleteness_completeness 99.96
_reflns_odcompleteness_iscentric 1
_reflns_odcompleteness_theta 26.32
_olex2_refinement_description
;
1. Fixed Uiso
 At 1.2 times of:
  All C(H) groups
 At 1.5 times of:
  All C(H,H,H) groups
2. Restrained distances
 N6-C78X \\sim N6-C77 \\sim N6-C77X \\sim N6-C78
 with sigma of 0.01
 N6-C76X \\sim N6-C76
 with sigma of 0.01
 O12-C76 \\sim O12-C76X
 with sigma of 0.01
3. Uiso/Uaniso restraints and constraints
Uiso(C78) = Uiso(C77X) = Uiso(C77) = Uiso(C78X)
4. Others
 Fixed Sof: C76(0.5) H76(0.5) C77(0.5) H77A(0.5) H77B(0.5) H77C(0.5) C78(0.5)
 H78A(0.5) H78B(0.5) H78C(0.5) C76X(0.5) H76X(0.5) C77X(0.5) H77D(0.5)
 H77E(0.5) H77F(0.5) C78X(0.5) H78D(0.5) H78E(0.5) H78F(0.5)
5.a Aromatic/amide H refined with riding coordinates:
 C3(H3), C4(H4), C5(H5), C8(H8), C10(H10), C11(H11), C13(H13), C14(H14),
 C15(H15), C16(H16), C21(H21), C22(H22), C24(H24), C25(H25), C26(H26), C27(H27),
  C29(H29), C31(H31), C32(H32), C33(H33), C39(H39), C40(H40), C41(H41),
 C44(H44), C46(H46), C47(H47), C49(H49), C50(H50), C51(H51), C52(H52), C57(H57),
  C58(H58), C60(H60), C61(H61), C62(H62), C63(H63), C65(H65), C67(H67),
 C68(H68), C69(H69), C76(H76), C76X(H76X), C73(H73)
5.b Idealised Me refined as rotating group:
 C1(H1A,H1B,H1C), C36(H36A,H36B,H36C), C37(H37A,H37B,H37C), C72(H72A,H72B,
 H72C), C79(H79A,H79B,H79C), C80(H80A,H80B,H80C), C77(H77A,H77B,H77C), C78(H78A,
 H78B,H78C), C77X(H77D,H77E,H77F), C78X(H78D,H78E,H78F), C74(H74A,H74B,H74C),
 C75(H75A,H75B,H75C)
;
_olex2_submission_special_instructions 'No special instructions were received'

loop_
_space_group_symop_id
_space_group_symop_operation_xyz
1 'x, y, z'
2 '-x+1/2, -y, z+1/2'
3 'x+1/2, -y+1/2, -z'
4 '-x, y+1/2, -z+1/2'

loop_
_atom_site_label
_atom_site_type_symbol
_atom_site_fract_x
_atom_site_fract_y
_atom_site_fract_z
_atom_site_U_iso_or_equiv
_atom_site_adp_type
_atom_site_occupancy
_atom_site_calc_flag
_atom_site_disorder_assembly
_atom_site_disorder_group
_atom_site_refinement_flags_posn
Mn1 Mn 0.47226(4) 0.633988(18) 0.234194(17) 0.01762(11) Uani 1 d . . .
Mn2 Mn 0.71525(4) 0.583753(18) 0.234157(19) 0.01946(11) Uani 1 d . . .
O1 O 0.4241(2) 0.81181(10) 0.21070(9) 0.0405(7) Uani 1 d . . .
O2 O 0.41812(18) 0.70815(8) 0.23945(8) 0.0235(5) Uani 1 d . . .
O3 O 0.15143(18) 0.54257(11) 0.26311(9) 0.0379(6) Uani 1 d . . .
O4 O 0.32592(16) 0.60050(8) 0.23102(8) 0.0225(5) Uani 1 d . . .
O5 O 1.0330(2) 0.66572(12) 0.29016(10) 0.0436(7) Uani 1 d . . .
O6 O 0.86234(18) 0.61570(9) 0.24238(8) 0.0273(5) Uani 1 d . . .
O7 O 0.8242(2) 0.42012(10) 0.17498(9) 0.0428(7) Uani 1 d . . .
O8 O 0.76749(19) 0.51001(8) 0.22469(8) 0.0253(5) Uani 1 d . . .
O9 O 0.63386(17) 0.65385(8) 0.23948(8) 0.0232(5) Uani 1 d . . .
O10 O 0.55406(17) 0.56317(8) 0.22918(8) 0.0217(5) Uani 1 d . . .
N1 N 0.4483(2) 0.63158(11) 0.32693(9) 0.0209(6) Uani 1 d . . .
N2 N 0.4548(2) 0.64343(10) 0.14226(9) 0.0209(6) Uani 1 d . . .
N3 N 0.7442(2) 0.59337(10) 0.14241(10) 0.0232(6) Uani 1 d . . .
N4 N 0.7340(2) 0.56505(11) 0.32711(10) 0.0233(6) Uani 1 d . . .
C1 C 0.4461(4) 0.86681(16) 0.19302(16) 0.0475(10) Uani 1 d . . .
H1A H 0.4420 0.8684 0.1541 0.071 Uiso 1 calc . . GR
H1B H 0.5217 0.8779 0.2047 0.071 Uiso 1 calc . . GR
H1C H 0.3894 0.8912 0.2083 0.071 Uiso 1 calc . . GR
C2 C 0.4246(3) 0.80201(13) 0.26506(14) 0.0300(7) Uani 1 d . . .
C3 C 0.4265(4) 0.84191(16) 0.30418(16) 0.0464(10) Uani 1 d . . .
H3 H 0.4276 0.8789 0.2941 0.056 Uiso 1 calc . . R
C4 C 0.4267(5) 0.82783(17) 0.35903(16) 0.0558(13) Uani 1 d . . .
H4 H 0.4283 0.8554 0.3853 0.067 Uiso 1 calc . . R
C5 C 0.4247(4) 0.77373(16) 0.37423(15) 0.0446(10) Uani 1 d . . .
H5 H 0.4236 0.7646 0.4109 0.054 Uiso 1 calc . . R
C6 C 0.4241(3) 0.73128(14) 0.33478(13) 0.0266(8) Uani 1 d . . .
C7 C 0.4230(3) 0.74481(13) 0.27925(12) 0.0221(7) Uani 1 d . . .
C8 C 0.4265(3) 0.67539(15) 0.35483(12) 0.0264(8) Uani 1 d . . .
H8 H 0.4108 0.6704 0.3916 0.032 Uiso 1 calc . . R
C9 C 0.4487(3) 0.58036(13) 0.35610(11) 0.0212(7) Uani 1 d . . .
C10 C 0.3605(3) 0.54198(14) 0.34384(12) 0.0260(8) Uani 1 d . . .
H10 H 0.3059 0.5502 0.3173 0.031 Uiso 1 calc . . R
C11 C 0.3555(3) 0.49330(14) 0.37074(12) 0.0281(8) Uani 1 d . . .
H11 H 0.2970 0.4683 0.3625 0.034 Uiso 1 calc . . R
C12 C 0.4379(3) 0.47949(14) 0.41144(12) 0.0247(7) Uani 1 d . . .
C13 C 0.4311(3) 0.42955(14) 0.44100(13) 0.0323(8) Uani 1 d . . .
H13 H 0.3720 0.4046 0.4335 0.039 Uiso 1 calc . . R
C14 C 0.5096(3) 0.41745(15) 0.48033(13) 0.0361(9) Uani 1 d . . .
H14 H 0.5050 0.3842 0.4991 0.043 Uiso 1 calc . . R
C15 C 0.5972(3) 0.45513(15) 0.49237(13) 0.0342(9) Uani 1 d . . .
H15 H 0.6504 0.4468 0.5195 0.041 Uiso 1 calc . . R
C16 C 0.6062(3) 0.50399(15) 0.46511(12) 0.0287(8) Uani 1 d . . .
H16 H 0.6650 0.5285 0.4740 0.034 Uiso 1 calc . . R
C17 C 0.5269(3) 0.51787(13) 0.42332(11) 0.0211(7) Uani 1 d . . .
C18 C 0.5324(3) 0.56894(13) 0.39450(11) 0.0198(7) Uani 1 d . . .
C19 C 0.6312(3) 0.60827(13) 0.40303(12) 0.0223(7) Uani 1 d . . .
C20 C 0.7245(3) 0.60651(13) 0.36900(12) 0.0243(7) Uani 1 d . . .
C21 C 0.8176(3) 0.64418(15) 0.37446(14) 0.0363(9) Uani 1 d . . .
H21 H 0.8790 0.6431 0.3501 0.044 Uiso 1 calc . . R
C22 C 0.8167(4) 0.68180(17) 0.41533(15) 0.0446(11) Uani 1 d . . .
H22 H 0.8783 0.7062 0.4189 0.054 Uiso 1 calc . . R
C23 C 0.7239(4) 0.68454(15) 0.45264(13) 0.0363(9) Uani 1 d . . .
C24 C 0.7210(4) 0.72346(16) 0.49628(15) 0.0476(11) Uani 1 d . . .
H24 H 0.7821 0.7481 0.5006 0.057 Uiso 1 calc . . R
C25 C 0.6317(4) 0.72531(18) 0.53143(15) 0.0527(12) Uani 1 d . . .
H25 H 0.6316 0.7510 0.5595 0.063 Uiso 1 calc . . R
C26 C 0.5384(4) 0.68833(16) 0.52569(14) 0.0422(10) Uani 1 d . . .
H26 H 0.4770 0.6896 0.5500 0.051 Uiso 1 calc . . R
C27 C 0.5382(3) 0.65065(14) 0.48444(12) 0.0330(8) Uani 1 d . . .
H27 H 0.4763 0.6264 0.4812 0.040 Uiso 1 calc . . R
C28 C 0.6295(3) 0.64756(14) 0.44668(12) 0.0256(8) Uani 1 d . . .
C29 C 0.7697(3) 0.51820(13) 0.34434(12) 0.0256(7) Uani 1 d . . .
H29 H 0.7810 0.5155 0.3817 0.031 Uiso 1 calc . . R
C30 C 0.7947(3) 0.46910(13) 0.31342(13) 0.0269(7) Uani 1 d . . .
C31 C 0.8309(4) 0.42200(16) 0.34244(14) 0.0418(10) Uani 1 d . . .
H31 H 0.8335 0.4234 0.3802 0.050 Uiso 1 calc . . R
C32 C 0.8621(4) 0.37457(17) 0.31689(17) 0.0530(12) Uani 1 d . . .
H32 H 0.8851 0.3439 0.3369 0.064 Uiso 1 calc . . R
C33 C 0.8594(3) 0.37239(16) 0.26006(16) 0.0466(10) Uani 1 d . . .
H33 H 0.8798 0.3399 0.2423 0.056 Uiso 1 calc . . R
C34 C 0.8269(3) 0.41770(14) 0.23050(14) 0.0330(8) Uani 1 d . . .
C35 C 0.7940(3) 0.46776(12) 0.25627(12) 0.0239(7) Uani 1 d . . .
C36 C 0.8642(5) 0.3739(2) 0.14458(18) 0.0714(15) Uani 1 d . . .
H36A H 0.8590 0.3819 0.1065 0.107 Uiso 1 calc . . GR
H36B H 0.8175 0.3422 0.1528 0.107 Uiso 1 calc . . GR
H36C H 0.9431 0.3663 0.1540 0.107 Uiso 1 calc . . GR
C37 C 0.0495(3) 0.51623(19) 0.28332(15) 0.0462(11) Uani 1 d . . .
H37A H 0.0399 0.4811 0.2657 0.069 Uiso 1 calc . . GR
H37B H -0.0164 0.5391 0.2760 0.069 Uiso 1 calc . . GR
H37C H 0.0567 0.5108 0.3218 0.069 Uiso 1 calc . . GR
C38 C 0.1584(3) 0.55090(13) 0.20833(12) 0.0238(7) Uani 1 d . . .
C39 C 0.0794(3) 0.53241(15) 0.17090(14) 0.0336(8) Uani 1 d . . .
H39 H 0.0141 0.5133 0.1823 0.040 Uiso 1 calc . . R
C40 C 0.0970(3) 0.54231(16) 0.11611(14) 0.0387(9) Uani 1 d . . .
H40 H 0.0438 0.5296 0.0907 0.046 Uiso 1 calc . . R
C41 C 0.1921(3) 0.57051(15) 0.09942(13) 0.0338(9) Uani 1 d . . .
H41 H 0.2027 0.5770 0.0625 0.041 Uiso 1 calc . . R
C42 C 0.2751(3) 0.59024(13) 0.13660(12) 0.0233(7) Uani 1 d . . .
C43 C 0.2581(3) 0.58149(13) 0.19260(11) 0.0198(7) Uani 1 d . . .
C44 C 0.3715(3) 0.62171(13) 0.11553(12) 0.0241(7) Uani 1 d . . .
H44 H 0.3731 0.6268 0.0781 0.029 Uiso 1 calc . . R
C45 C 0.5327(3) 0.67608(13) 0.11022(11) 0.0207(7) Uani 1 d . . .
C46 C 0.5384(3) 0.73310(13) 0.12259(13) 0.0278(8) Uani 1 d . . .
H46 H 0.4951 0.7474 0.1512 0.033 Uiso 1 calc . . R
C47 C 0.6074(3) 0.76718(15) 0.09269(14) 0.0359(9) Uani 1 d . . .
H47 H 0.6120 0.8045 0.1015 0.043 Uiso 1 calc . . R
C48 C 0.6717(3) 0.74657(15) 0.04863(15) 0.0362(9) Uani 1 d . . .
C49 C 0.7448(4) 0.78127(17) 0.0176(2) 0.0720(17) Uani 1 d . . .
H49 H 0.7495 0.8187 0.0260 0.086 Uiso 1 calc . . R
C50 C 0.8085(5) 0.76052(19) -0.0244(2) 0.0826(19) Uani 1 d . . .
H50 H 0.8579 0.7836 -0.0438 0.099 Uiso 1 calc . . R
C51 C 0.7995(4) 0.70498(18) -0.03837(18) 0.0580(13) Uani 1 d . . .
H51 H 0.8401 0.6914 -0.0681 0.070 Uiso 1 calc . . R
C52 C 0.7314(3) 0.67026(15) -0.00863(13) 0.0358(9) Uani 1 d . . .
H52 H 0.7278 0.6330 -0.0179 0.043 Uiso 1 calc . . R
C53 C 0.6666(3) 0.68948(14) 0.03567(13) 0.0278(8) Uani 1 d . . .
C54 C 0.5984(3) 0.65331(13) 0.06916(12) 0.0227(7) Uani 1 d . . .
C55 C 0.6106(3) 0.59242(13) 0.06383(12) 0.0234(7) Uani 1 d . . .
C56 C 0.6792(3) 0.56470(13) 0.10120(12) 0.0226(7) Uani 1 d . . .
C57 C 0.6906(3) 0.50664(14) 0.10001(13) 0.0305(8) Uani 1 d . . .
H57 H 0.7337 0.4887 0.1266 0.037 Uiso 1 calc . . R
C58 C 0.6380(3) 0.47669(15) 0.05965(13) 0.0351(9) Uani 1 d . . .
H58 H 0.6471 0.4385 0.0585 0.042 Uiso 1 calc . . R
C59 C 0.5699(3) 0.50342(15) 0.01963(13) 0.0342(9) Uani 1 d . . .
C60 C 0.5146(4) 0.47302(17) -0.02226(14) 0.0493(11) Uani 1 d . . .
H60 H 0.5248 0.4350 -0.0244 0.059 Uiso 1 calc . . R
C61 C 0.4464(4) 0.4994(2) -0.05942(15) 0.0576(13) Uani 1 d . . .
H61 H 0.4091 0.4790 -0.0862 0.069 Uiso 1 calc . . R
C62 C 0.4320(4) 0.5568(2) -0.05758(15) 0.0506(12) Uani 1 d . . .
H62 H 0.3866 0.5742 -0.0836 0.061 Uiso 1 calc . . R
C63 C 0.4845(3) 0.58754(17) -0.01759(12) 0.0339(8) Uani 1 d . . .
H63 H 0.4741 0.6256 -0.0167 0.041 Uiso 1 calc . . R
C64 C 0.5540(3) 0.56162(14) 0.02206(12) 0.0278(8) Uani 1 d . . .
C65 C 0.8246(3) 0.62510(13) 0.12435(13) 0.0256(7) Uani 1 d . . .
H65 H 0.8286 0.6288 0.0868 0.031 Uiso 1 calc . . R
C66 C 0.9094(3) 0.65567(14) 0.15522(13) 0.0282(8) Uani 1 d . . .
C67 C 0.9851(3) 0.69033(15) 0.12582(15) 0.0406(9) Uani 1 d . . .
H67 H 0.9728 0.6956 0.0888 0.049 Uiso 1 calc . . R
C68 C 1.0754(4) 0.71620(17) 0.15028(17) 0.0489(11) Uani 1 d . . .
H68 H 1.1241 0.7390 0.1302 0.059 Uiso 1 calc . . R
C69 C 1.0944(3) 0.70828(16) 0.20549(17) 0.0443(10) Uani 1 d . . .
H69 H 1.1571 0.7254 0.2221 0.053 Uiso 1 calc . . R
C70 C 1.0214(3) 0.67535(14) 0.23613(15) 0.0322(8) Uani 1 d . . .
C71 C 0.9258(3) 0.64802(13) 0.21131(13) 0.0260(8) Uani 1 d . . .
C72 C 1.1371(3) 0.6831(2) 0.31590(18) 0.0560(12) Uani 1 d . . .
H72A H 1.2021 0.6682 0.2966 0.084 Uiso 1 calc . . GR
H72B H 1.1381 0.6701 0.3527 0.084 Uiso 1 calc . . GR
H72C H 1.1411 0.7227 0.3157 0.084 Uiso 1 calc . . GR
C79 C 0.6813(3) 0.70571(13) 0.25362(16) 0.0411(10) Uani 1 d . . .
H79A H 0.6650 0.7134 0.2911 0.062 Uiso 1 calc . . GR
H79B H 0.6477 0.7339 0.2312 0.062 Uiso 1 calc . . GR
H79C H 0.7634 0.7050 0.2481 0.062 Uiso 1 calc . . GR
C80 C 0.5082(3) 0.51022(14) 0.22040(16) 0.0408(10) Uani 1 d . . .
H80A H 0.5699 0.4847 0.2134 0.061 Uiso 1 calc . . GR
H80B H 0.4570 0.5111 0.1897 0.061 Uiso 1 calc . . GR
H80C H 0.4663 0.4986 0.2521 0.061 Uiso 1 calc . . GR
O12 O 0.2053(5) 0.64466(17) 0.44991(17) 0.1231(18) Uani 1 d . . D
N6 N 0.2272(4) 0.5961(2) 0.52651(16) 0.0820(15) Uani 1 d . . D
C76 C 0.2407(10) 0.6062(4) 0.4722(4) 0.081(3) Uiso 0.50 d A 1 D
H76 H 0.2812 0.5803 0.4517 0.098 Uiso 0.50 calc A 1 R
C77 C 0.2984(11) 0.5525(4) 0.5488(5) 0.0939(19) Uiso 0.50 d A 1 D
H77A H 0.2512 0.5278 0.5698 0.141 Uiso 0.50 calc A 1 GR
H77B H 0.3568 0.5684 0.5718 0.141 Uiso 0.50 calc A 1 GR
H77C H 0.3346 0.5325 0.5198 0.141 Uiso 0.50 calc A 1 GR
C78 C 0.1476(10) 0.6363(5) 0.5518(5) 0.0939(19) Uiso 0.50 d A 1 D
H78A H 0.1912 0.6665 0.5667 0.141 Uiso 0.50 calc A 1 GR
H78B H 0.1049 0.6185 0.5802 0.141 Uiso 0.50 calc A 1 GR
H78C H 0.0950 0.6501 0.5248 0.141 Uiso 0.50 calc A 1 GR
C76X C 0.1928(10) 0.6392(4) 0.4987(4) 0.084(3) Uiso 0.50 d A 2 D
H76X H 0.1563 0.6676 0.5175 0.100 Uiso 0.50 calc A 2 R
C77X C 0.1987(11) 0.5824(5) 0.5851(3) 0.0939(19) Uiso 0.50 d A 2 D
H77D H 0.1637 0.6139 0.6022 0.141 Uiso 0.50 calc A 2 GR
H77E H 0.2683 0.5728 0.6041 0.141 Uiso 0.50 calc A 2 GR
H77F H 0.1460 0.5518 0.5862 0.141 Uiso 0.50 calc A 2 GR
C78X C 0.2878(11) 0.5465(4) 0.5033(5) 0.0939(19) Uiso 0.50 d A 2 D
H78D H 0.2803 0.5467 0.4645 0.141 Uiso 0.50 calc A 2 GR
H78E H 0.2536 0.5135 0.5177 0.141 Uiso 0.50 calc A 2 GR
H78F H 0.3681 0.5478 0.5130 0.141 Uiso 0.50 calc A 2 GR
O11 O 0.2187(4) 0.36957(18) 0.34338(19) 0.1081(14) Uani 1 d . . .
N5 N 0.1940(5) 0.3509(2) 0.2523(2) 0.0930(16) Uani 1 d . . .
C73 C 0.1810(6) 0.3379(3) 0.3045(3) 0.095(2) Uani 1 d . . .
H73 H 0.1438 0.3051 0.3135 0.114 Uiso 1 calc . . R
C74 C 0.1536(6) 0.3139(3) 0.2100(3) 0.118(3) Uani 1 d . . .
H74A H 0.0993 0.3329 0.1872 0.176 Uiso 1 calc . . GR
H74B H 0.1168 0.2824 0.2262 0.176 Uiso 1 calc . . GR
H74C H 0.2180 0.3018 0.1885 0.176 Uiso 1 calc . . GR
C75 C 0.2519(6) 0.4009(3) 0.2337(3) 0.110(2) Uani 1 d . . .
H75A H 0.2010 0.4213 0.2102 0.166 Uiso 1 calc . . GR
H75B H 0.3207 0.3911 0.2141 0.166 Uiso 1 calc . . GR
H75C H 0.2721 0.4234 0.2644 0.166 Uiso 1 calc . . GR

loop_
_atom_site_aniso_label
_atom_site_aniso_U_11
_atom_site_aniso_U_22
_atom_site_aniso_U_33
_atom_site_aniso_U_23
_atom_site_aniso_U_13
_atom_site_aniso_U_12
Mn1 0.0171(2) 0.0169(2) 0.0189(2) 0.0009(2) -0.0009(2) -0.00127(19)
Mn2 0.0174(2) 0.0182(2) 0.0228(2) 0.0009(2) -0.0013(2) -0.0006(2)
O1 0.0644(19) 0.0226(14) 0.0346(13) 0.0023(11) 0.0091(13) 0.0102(13)
O2 0.0281(12) 0.0199(11) 0.0225(11) -0.0008(10) -0.0012(10) 0.0057(9)
O3 0.0214(12) 0.0653(18) 0.0270(12) 0.0124(13) -0.0024(11) -0.0166(12)
O4 0.0175(10) 0.0329(13) 0.0171(10) 0.0033(10) -0.0004(9) -0.0055(9)
O5 0.0229(13) 0.0623(18) 0.0454(15) -0.0026(13) -0.0077(12) -0.0136(13)
O6 0.0207(11) 0.0316(13) 0.0296(12) 0.0018(10) -0.0039(10) -0.0050(10)
O7 0.0579(18) 0.0326(15) 0.0378(14) -0.0074(12) 0.0036(12) 0.0182(14)
O8 0.0314(12) 0.0212(12) 0.0233(11) 0.0014(9) -0.0004(10) 0.0048(10)
O9 0.0217(11) 0.0181(11) 0.0297(11) -0.0016(10) -0.0019(10) -0.0016(9)
O10 0.0202(11) 0.0166(11) 0.0282(11) 0.0003(9) -0.0007(10) -0.0013(9)
N1 0.0184(13) 0.0217(14) 0.0227(13) 0.0032(12) -0.0015(11) 0.0003(12)
N2 0.0216(14) 0.0197(15) 0.0213(12) 0.0028(11) 0.0029(11) -0.0020(12)
N3 0.0262(15) 0.0184(15) 0.0251(14) 0.0024(11) 0.0031(12) 0.0020(12)
N4 0.0201(15) 0.0256(15) 0.0241(13) 0.0007(12) -0.0011(11) -0.0041(12)
C1 0.058(3) 0.028(2) 0.056(2) 0.0161(19) 0.016(2) 0.011(2)
C2 0.0325(18) 0.0226(17) 0.0348(18) -0.0011(16) 0.0022(17) 0.0059(15)
C3 0.066(3) 0.023(2) 0.051(2) -0.0035(18) 0.003(2) 0.010(2)
C4 0.094(4) 0.031(2) 0.042(2) -0.0142(18) -0.003(2) 0.011(2)
C5 0.066(3) 0.039(2) 0.0292(19) -0.0085(17) -0.0039(19) 0.011(2)
C6 0.0265(18) 0.0266(19) 0.0267(17) -0.0037(14) -0.0022(14) 0.0049(15)
C7 0.0172(15) 0.0202(17) 0.0288(17) -0.0005(14) -0.0006(13) 0.0007(14)
C8 0.0255(18) 0.036(2) 0.0179(15) 0.0008(15) -0.0042(14) -0.0001(16)
C9 0.0221(17) 0.0231(17) 0.0183(14) 0.0022(13) 0.0040(13) 0.0000(14)
C10 0.0256(18) 0.033(2) 0.0199(16) 0.0029(14) -0.0043(14) -0.0051(15)
C11 0.0294(19) 0.032(2) 0.0230(16) 0.0012(15) -0.0011(15) -0.0131(16)
C12 0.0289(18) 0.0263(18) 0.0189(15) 0.0002(13) 0.0046(14) -0.0027(15)
C13 0.037(2) 0.026(2) 0.0339(18) 0.0020(15) 0.0044(16) -0.0059(16)
C14 0.051(2) 0.0251(19) 0.0320(18) 0.0131(16) 0.0005(17) 0.0068(19)
C15 0.040(2) 0.036(2) 0.0264(18) 0.0084(16) -0.0036(16) 0.0123(18)
C16 0.031(2) 0.033(2) 0.0226(17) 0.0034(15) 0.0004(14) 0.0035(16)
C17 0.0218(16) 0.0250(17) 0.0163(14) -0.0007(13) 0.0024(13) 0.0004(15)
C18 0.0207(16) 0.0217(17) 0.0169(14) -0.0008(12) -0.0019(13) -0.0006(14)
C19 0.0259(18) 0.0211(18) 0.0198(16) 0.0063(13) -0.0073(14) -0.0020(14)
C20 0.0256(18) 0.0281(18) 0.0192(15) 0.0046(13) -0.0061(14) 0.0001(16)
C21 0.034(2) 0.044(2) 0.0310(18) -0.0010(17) -0.0036(16) -0.0118(18)
C22 0.050(3) 0.046(3) 0.038(2) -0.0066(18) -0.0058(19) -0.029(2)
C23 0.051(2) 0.032(2) 0.0256(17) -0.0020(15) -0.0110(18) -0.0087(19)
C24 0.069(3) 0.039(2) 0.035(2) -0.0078(18) -0.009(2) -0.014(2)
C25 0.088(4) 0.044(3) 0.027(2) -0.0126(18) -0.005(2) -0.002(2)
C26 0.060(3) 0.039(2) 0.0279(18) -0.0026(16) -0.0029(19) 0.009(2)
C27 0.043(2) 0.031(2) 0.0251(17) -0.0005(14) -0.0043(17) 0.0061(18)
C28 0.0326(19) 0.0260(19) 0.0181(15) 0.0019(14) -0.0079(14) 0.0004(15)
C29 0.0243(18) 0.0316(19) 0.0209(16) 0.0048(14) -0.0043(14) -0.0059(16)
C30 0.0220(17) 0.0263(18) 0.0325(18) 0.0064(15) -0.0028(15) -0.0021(15)
C31 0.053(3) 0.040(2) 0.0319(19) 0.0111(18) -0.0074(18) 0.006(2)
C32 0.067(3) 0.034(3) 0.058(3) 0.014(2) -0.010(2) 0.019(2)
C33 0.056(2) 0.027(2) 0.057(2) -0.0034(19) -0.004(2) 0.0166(19)
C34 0.0313(18) 0.0272(19) 0.0406(19) -0.0040(17) -0.0015(17) 0.0033(16)
C35 0.0175(15) 0.0199(16) 0.0344(18) 0.0018(14) 0.0000(14) -0.0007(13)
C36 0.090(4) 0.060(3) 0.063(3) -0.022(2) 0.005(3) 0.037(3)
C37 0.0231(19) 0.075(3) 0.040(2) 0.021(2) -0.0009(16) -0.017(2)
C38 0.0201(17) 0.0265(19) 0.0248(17) 0.0003(14) -0.0012(14) -0.0032(15)
C39 0.0218(18) 0.038(2) 0.041(2) 0.0036(17) -0.0059(16) -0.0069(17)
C40 0.034(2) 0.052(3) 0.0305(19) -0.0028(18) -0.0104(17) -0.0139(19)
C41 0.037(2) 0.042(2) 0.0226(16) 0.0012(16) -0.0053(15) -0.0071(18)
C42 0.0238(17) 0.0239(18) 0.0221(16) 0.0009(13) -0.0022(14) -0.0032(15)
C43 0.0176(16) 0.0212(16) 0.0207(15) -0.0023(13) -0.0025(13) 0.0026(14)
C44 0.0305(19) 0.0244(19) 0.0176(15) 0.0039(13) -0.0020(14) 0.0017(15)
C45 0.0190(16) 0.0210(17) 0.0219(15) 0.0067(13) -0.0032(14) 0.0004(14)
C46 0.0298(19) 0.0248(19) 0.0287(17) 0.0050(14) 0.0060(15) 0.0024(16)
C47 0.039(2) 0.023(2) 0.046(2) 0.0009(16) 0.0114(18) 0.0003(17)
C48 0.033(2) 0.025(2) 0.050(2) 0.0138(17) 0.0147(18) 0.0016(17)
C49 0.082(4) 0.024(2) 0.110(4) 0.020(2) 0.065(3) 0.000(2)
C50 0.096(4) 0.039(3) 0.113(4) 0.023(3) 0.075(4) 0.001(3)
C51 0.061(3) 0.046(3) 0.067(3) 0.018(2) 0.041(2) 0.014(2)
C52 0.042(2) 0.028(2) 0.0372(19) 0.0106(16) 0.0150(18) 0.0008(17)
C53 0.0274(19) 0.029(2) 0.0270(17) 0.0117(15) 0.0058(15) 0.0061(16)
C54 0.0229(17) 0.0252(18) 0.0199(15) 0.0027(13) -0.0023(13) 0.0020(15)
C55 0.0282(18) 0.0219(18) 0.0201(15) 0.0005(13) 0.0078(14) -0.0037(14)
C56 0.0249(18) 0.0237(18) 0.0192(15) -0.0015(13) 0.0055(13) -0.0013(14)
C57 0.042(2) 0.0237(19) 0.0258(17) 0.0056(14) 0.0041(16) -0.0027(16)
C58 0.056(2) 0.0205(19) 0.0292(18) -0.0019(15) 0.0099(18) -0.0061(18)
C59 0.042(2) 0.035(2) 0.0252(17) -0.0023(16) 0.0063(16) -0.0137(18)
C60 0.073(3) 0.042(2) 0.033(2) -0.0123(18) 0.004(2) -0.019(2)
C61 0.074(3) 0.071(3) 0.028(2) -0.005(2) -0.009(2) -0.023(3)
C62 0.045(2) 0.079(4) 0.028(2) 0.008(2) -0.0089(18) -0.015(2)
C63 0.035(2) 0.046(2) 0.0209(16) 0.0035(16) 0.0032(15) -0.0028(19)
C64 0.0281(19) 0.036(2) 0.0197(15) -0.0017(14) 0.0047(14) -0.0058(16)
C65 0.0283(18) 0.0227(19) 0.0257(16) -0.0006(14) 0.0054(14) 0.0027(16)
C66 0.0277(19) 0.0225(18) 0.0344(18) -0.0002(15) 0.0083(15) -0.0058(15)
C67 0.052(2) 0.032(2) 0.0383(19) -0.0021(17) 0.0094(19) -0.013(2)
C68 0.053(3) 0.041(2) 0.053(3) -0.007(2) 0.020(2) -0.026(2)
C69 0.033(2) 0.042(2) 0.058(3) -0.020(2) 0.0079(19) -0.0167(19)
C70 0.0229(17) 0.0303(19) 0.043(2) -0.0073(17) 0.0026(19) 0.0003(15)
C71 0.0189(17) 0.0225(18) 0.0366(18) -0.0003(15) 0.0091(14) 0.0005(14)
C72 0.032(2) 0.070(3) 0.066(3) -0.017(2) -0.011(2) -0.011(2)
C79 0.0298(19) 0.0206(19) 0.073(3) -0.0128(18) -0.0023(18) -0.0073(16)
C80 0.034(2) 0.0203(18) 0.068(3) -0.0044(17) 0.0029(19) -0.0083(16)
O12 0.193(5) 0.080(3) 0.096(3) 0.010(3) 0.060(3) 0.026(3)
N6 0.069(3) 0.119(4) 0.058(2) -0.040(3) 0.019(2) -0.006(3)
O11 0.117(4) 0.090(3) 0.117(3) -0.014(3) 0.013(3) -0.002(3)
N5 0.086(4) 0.091(4) 0.102(4) -0.005(3) -0.010(3) 0.038(3)
C73 0.093(5) 0.078(5) 0.114(5) -0.005(4) 0.004(4) 0.022(4)
C74 0.108(6) 0.093(5) 0.151(7) 0.007(5) -0.025(5) 0.044(5)
C75 0.110(5) 0.091(5) 0.130(6) 0.026(4) 0.012(5) 0.004(4)

loop_
_atom_type_symbol
_atom_type_description
_atom_type_scat_dispersion_real
_atom_type_scat_dispersion_imag
_atom_type_scat_source
C C 0.0033 0.0016 'International Tables Vol C Tables 4.2.6.8 and 6.1.1.4'
H H 0.0000 0.0000 'International Tables Vol C Tables 4.2.6.8 and 6.1.1.4'
Mn Mn 0.3368 0.7283 'International Tables Vol C Tables 4.2.6.8 and 6.1.1.4'
N N 0.0061 0.0033 'International Tables Vol C Tables 4.2.6.8 and 6.1.1.4'
O O 0.0106 0.0060 'International Tables Vol C Tables 4.2.6.8 and 6.1.1.4'

loop_
_geom_angle_atom_site_label_1
_geom_angle_atom_site_label_2
_geom_angle_atom_site_label_3
_geom_angle
O2 Mn1 Mn2 132.50(7)
O2 Mn1 O9 94.56(9)
O2 Mn1 O10 170.34(9)
O2 Mn1 N1 85.23(9)
O2 Mn1 N2 86.79(9)
O4 Mn1 Mn2 131.02(7)
O4 Mn1 O2 96.46(9)
O4 Mn1 O9 168.76(9)
O4 Mn1 O10 93.20(9)
O4 Mn1 N1 85.52(9)
O4 Mn1 N2 85.52(9)
O9 Mn1 Mn2 37.95(6)
O9 Mn1 O10 75.80(8)
O9 Mn1 N1 93.20(9)
O9 Mn1 N2 97.33(9)
O10 Mn1 Mn2 37.85(6)
O10 Mn1 N1 95.65(9)
O10 Mn1 N2 93.89(9)
N1 Mn1 Mn2 95.78(6)
N2 Mn1 Mn2 96.94(7)
N2 Mn1 N1 167.25(9)
O6 Mn2 Mn1 131.91(7)
O6 Mn2 O8 96.38(10)
O6 Mn2 O9 94.18(9)
O6 Mn2 O10 170.23(9)
O6 Mn2 N3 86.09(9)
O6 Mn2 N4 83.71(9)
O8 Mn2 Mn1 131.70(7)
O8 Mn2 O9 169.23(9)
O8 Mn2 O10 93.29(9)
O8 Mn2 N3 85.87(9)
O8 Mn2 N4 84.77(9)
O9 Mn2 Mn1 37.74(6)
O9 Mn2 N3 92.79(9)
O9 Mn2 N4 98.49(9)
O10 Mn2 Mn1 38.46(6)
O10 Mn2 O9 76.20(8)
O10 Mn2 N3 96.02(9)
O10 Mn2 N4 95.82(9)
N3 Mn2 Mn1 95.41(7)
N3 Mn2 N4 165.30(9)
N4 Mn2 Mn1 99.29(7)
C2 O1 C1 117.6(3)
C7 O2 Mn1 131.90(19)
C38 O3 C37 117.3(3)
C43 O4 Mn1 136.07(18)
C70 O5 C72 118.0(3)
C71 O6 Mn2 133.3(2)
C34 O7 C36 118.9(3)
C35 O8 Mn2 136.85(19)
Mn1 O9 Mn2 104.31(9)
C79 O9 Mn1 127.76(19)
C79 O9 Mn2 127.08(19)
Mn2 O10 Mn1 103.69(9)
C80 O10 Mn1 128.6(2)
C80 O10 Mn2 127.6(2)
C8 N1 Mn1 122.1(2)
C8 N1 C9 116.5(2)
C9 N1 Mn1 121.26(19)
C44 N2 Mn1 122.3(2)
C44 N2 C45 114.7(2)
C45 N2 Mn1 122.94(19)
C56 N3 Mn2 124.56(19)
C65 N3 Mn2 120.4(2)
C65 N3 C56 115.0(3)
C20 N4 Mn2 123.82(19)
C29 N4 Mn2 121.7(2)
C29 N4 C20 113.8(3)
O1 C1 H1A 109.5
O1 C1 H1B 109.5
O1 C1 H1C 109.5
H1A C1 H1B 109.5
H1A C1 H1C 109.5
H1B C1 H1C 109.5
O1 C2 C3 124.9(3)
O1 C2 C7 114.2(3)
C3 C2 C7 120.9(3)
C2 C3 H3 119.6
C2 C3 C4 120.8(4)
C4 C3 H3 119.6
C3 C4 H4 119.9
C5 C4 C3 120.1(4)
C5 C4 H4 119.9
C4 C5 H5 119.7
C4 C5 C6 120.7(3)
C6 C5 H5 119.7
C5 C6 C8 116.6(3)
C7 C6 C5 119.9(3)
C7 C6 C8 123.5(3)
O2 C7 C2 118.0(3)
O2 C7 C6 124.4(3)
C6 C7 C2 117.6(3)
N1 C8 C6 126.5(3)
N1 C8 H8 116.8
C6 C8 H8 116.8
C10 C9 N1 117.3(3)
C18 C9 N1 121.2(3)
C18 C9 C10 121.4(3)
C9 C10 H10 120.1
C11 C10 C9 119.9(3)
C11 C10 H10 120.1
C10 C11 H11 119.3
C10 C11 C12 121.4(3)
C12 C11 H11 119.3
C13 C12 C11 121.7(3)
C13 C12 C17 119.7(3)
C17 C12 C11 118.6(3)
C12 C13 H13 119.6
C14 C13 C12 120.9(3)
C14 C13 H13 119.6
C13 C14 H14 120.1
C13 C14 C15 119.8(3)
C15 C14 H14 120.1
C14 C15 H15 119.4
C16 C15 C14 121.2(3)
C16 C15 H15 119.4
C15 C16 H16 119.6
C15 C16 C17 120.8(3)
C17 C16 H16 119.6
C12 C17 C16 117.7(3)
C12 C17 C18 119.8(3)
C16 C17 C18 122.5(3)
C9 C18 C17 118.8(3)
C9 C18 C19 120.2(3)
C17 C18 C19 120.9(3)
C20 C19 C18 119.7(3)
C20 C19 C28 119.3(3)
C28 C19 C18 120.9(3)
C19 C20 N4 121.3(3)
C19 C20 C21 121.5(3)
C21 C20 N4 117.2(3)
C20 C21 H21 120.1
C22 C21 C20 119.7(4)
C22 C21 H21 120.1
C21 C22 H22 119.4
C21 C22 C23 121.2(3)
C23 C22 H22 119.4
C22 C23 C24 122.5(4)
C22 C23 C28 119.2(3)
C28 C23 C24 118.3(4)
C23 C24 H24 119.3
C25 C24 C23 121.5(4)
C25 C24 H24 119.3
C24 C25 H25 119.9
C24 C25 C26 120.1(4)
C26 C25 H25 119.9
C25 C26 H26 120.0
C27 C26 C25 120.0(4)
C27 C26 H26 120.0
C26 C27 H27 119.2
C26 C27 C28 121.7(4)
C28 C27 H27 119.2
C23 C28 C19 119.0(3)
C27 C28 C19 122.6(3)
C27 C28 C23 118.4(3)
N4 C29 H29 115.8
N4 C29 C30 128.4(3)
C30 C29 H29 115.8
C31 C30 C29 117.3(3)
C35 C30 C29 123.1(3)
C35 C30 C31 119.3(3)
C30 C31 H31 119.1
C32 C31 C30 121.9(3)
C32 C31 H31 119.1
C31 C32 H32 120.4
C31 C32 C33 119.2(4)
C33 C32 H32 120.4
C32 C33 H33 119.8
C34 C33 C32 120.5(4)
C34 C33 H33 119.8
O7 C34 C33 124.9(3)
O7 C34 C35 113.8(3)
C33 C34 C35 121.3(3)
O8 C35 C30 124.9(3)
O8 C35 C34 117.4(3)
C30 C35 C34 117.7(3)
O7 C36 H36A 109.5
O7 C36 H36B 109.5
O7 C36 H36C 109.5
H36A C36 H36B 109.5
H36A C36 H36C 109.5
H36B C36 H36C 109.5
O3 C37 H37A 109.5
O3 C37 H37B 109.5
O3 C37 H37C 109.5
H37A C37 H37B 109.5
H37A C37 H37C 109.5
H37B C37 H37C 109.5
O3 C38 C39 125.1(3)
O3 C38 C43 113.1(3)
C39 C38 C43 121.8(3)
C38 C39 H39 120.0
C38 C39 C40 119.9(3)
C40 C39 H39 120.0
C39 C40 H40 120.0
C41 C40 C39 120.1(3)
C41 C40 H40 120.0
C40 C41 H41 119.1
C40 C41 C42 121.7(3)
C42 C41 H41 119.1
C41 C42 C44 118.1(3)
C43 C42 C41 119.3(3)
C43 C42 C44 122.5(3)
O4 C43 C38 118.1(3)
O4 C43 C42 124.7(3)
C42 C43 C38 117.2(3)
N2 C44 C42 127.8(3)
N2 C44 H44 116.1
C42 C44 H44 116.1
C46 C45 N2 116.6(3)
C54 C45 N2 121.9(3)
C54 C45 C46 121.4(3)
C45 C46 H46 120.0
C47 C46 C45 120.1(3)
C47 C46 H46 120.0
C46 C47 H47 119.6
C46 C47 C48 120.8(3)
C48 C47 H47 119.6
C47 C48 C49 121.4(4)
C47 C48 C53 119.8(3)
C49 C48 C53 118.8(3)
C48 C49 H49 119.6
C50 C49 C48 120.9(4)
C50 C49 H49 119.6
C49 C50 H50 120.0
C49 C50 C51 120.1(4)
C51 C50 H50 120.0
C50 C51 H51 119.8
C52 C51 C50 120.4(4)
C52 C51 H51 119.8
C51 C52 H52 119.3
C51 C52 C53 121.4(4)
C53 C52 H52 119.3
C48 C53 C54 119.1(3)
C52 C53 C48 118.4(3)
C52 C53 C54 122.5(3)
C45 C54 C53 118.7(3)
C45 C54 C55 120.9(3)
C53 C54 C55 120.0(3)
C56 C55 C54 118.4(3)
C56 C55 C64 119.1(3)
C64 C55 C54 122.5(3)
C55 C56 N3 122.2(3)
C55 C56 C57 121.4(3)
C57 C56 N3 116.4(3)
C56 C57 H57 120.0
C58 C57 C56 119.9(3)
C58 C57 H57 120.0
C57 C58 H58 119.7
C57 C58 C59 120.6(3)
C59 C58 H58 119.7
C58 C59 C60 121.3(4)
C58 C59 C64 119.7(3)
C60 C59 C64 119.1(3)
C59 C60 H60 119.9
C61 C60 C59 120.3(4)
C61 C60 H60 119.9
C60 C61 H61 119.6
C60 C61 C62 120.7(4)
C62 C61 H61 119.6
C61 C62 H62 119.7
C63 C62 C61 120.5(4)
C63 C62 H62 119.7
C62 C63 H63 119.8
C62 C63 C64 120.4(4)
C64 C63 H63 119.8
C59 C64 C55 119.2(3)
C63 C64 C55 121.8(3)
C63 C64 C59 119.0(3)
N3 C65 H65 116.0
N3 C65 C66 128.0(3)
C66 C65 H65 116.0
C67 C66 C65 117.1(3)
C71 C66 C65 122.8(3)
C71 C66 C67 119.8(3)
C66 C67 H67 119.2
C68 C67 C66 121.6(3)
C68 C67 H67 119.2
C67 C68 H68 120.3
C67 C68 C69 119.4(4)
C69 C68 H68 120.3
C68 C69 H69 119.5
C70 C69 C68 121.0(4)
C70 C69 H69 119.5
O5 C70 C69 124.9(3)
O5 C70 C71 114.7(3)
C69 C70 C71 120.4(3)
O6 C71 C66 124.9(3)
O6 C71 C70 117.3(3)
C66 C71 C70 117.7(3)
O5 C72 H72A 109.5
O5 C72 H72B 109.5
O5 C72 H72C 109.5
H72A C72 H72B 109.5
H72A C72 H72C 109.5
H72B C72 H72C 109.5
O9 C79 H79A 109.5
O9 C79 H79B 109.5
O9 C79 H79C 109.5
H79A C79 H79B 109.5
H79A C79 H79C 109.5
H79B C79 H79C 109.5
O10 C80 H80A 109.5
O10 C80 H80B 109.5
O10 C80 H80C 109.5
H80A C80 H80B 109.5
H80A C80 H80C 109.5
H80B C80 H80C 109.5
C76 O12 C76X 59.1(8)
C76 N6 C77 115.9(7)
C76 N6 C78 111.4(7)
C76 N6 C77X 173.5(8)
C76 N6 C78X 73.6(6)
C77 N6 C78 132.5(8)
C77 N6 C77X 66.6(7)
C77 N6 C78X 45.3(6)
C78 N6 C77X 66.9(6)
C78 N6 C78X 167.7(8)
C76X N6 C76 51.7(7)
C76X N6 C77 162.2(8)
C76X N6 C78 60.4(6)
C76X N6 C77X 127.3(7)
C76X N6 C78X 125.3(7)
C78X N6 C77X 106.7(7)
O12 C76 N6 124.5(9)
O12 C76 H76 117.7
N6 C76 H76 117.7
N6 C77 H77A 109.5
N6 C77 H77B 109.5
N6 C77 H77C 109.5
N6 C78 H78A 109.5
N6 C78 H78B 109.5
N6 C78 H78C 109.5
O12 C76X N6 124.5(9)
O12 C76X H76X 117.7
N6 C76X H76X 117.7
N6 C77X H77D 109.5
N6 C77X H77E 109.5
N6 C77X H77F 109.5
H77D C77X H77E 109.5
H77D C77X H77F 109.5
H77E C77X H77F 109.5
N6 C78X H78D 109.5
N6 C78X H78E 109.5
N6 C78X H78F 109.5
H78D C78X H78E 109.5
H78D C78X H78F 109.5
H78E C78X H78F 109.5
C73 N5 C74 120.7(7)
C73 N5 C75 123.5(6)
C74 N5 C75 115.8(6)
O11 C73 N5 122.2(7)
O11 C73 H73 118.9
N5 C73 H73 118.9
N5 C74 H74A 109.5
N5 C74 H74B 109.5
N5 C74 H74C 109.5
H74A C74 H74B 109.5
H74A C74 H74C 109.5
H74B C74 H74C 109.5
N5 C75 H75A 109.5
N5 C75 H75B 109.5
N5 C75 H75C 109.5
H75A C75 H75B 109.5
H75A C75 H75C 109.5
H75B C75 H75C 109.5

loop_
_geom_bond_atom_site_label_1
_geom_bond_atom_site_label_2
_geom_bond_distance
Mn1 Mn2 3.0643(6)
Mn1 O2 1.905(2)
Mn1 O4 1.880(2)
Mn1 O9 1.936(2)
Mn1 O10 1.962(2)
Mn1 N1 2.300(2)
Mn1 N2 2.284(2)
Mn2 O6 1.881(2)
Mn2 O8 1.898(2)
Mn2 O9 1.945(2)
Mn2 O10 1.935(2)
Mn2 N3 2.295(2)
Mn2 N4 2.342(2)
O1 C1 1.423(4)
O1 C2 1.359(4)
O2 C7 1.323(4)
O3 C37 1.430(4)
O3 C38 1.366(4)
O4 C43 1.312(3)
O5 C70 1.357(4)
O5 C72 1.425(4)
O6 C71 1.318(4)
O7 C34 1.368(4)
O7 C36 1.424(4)
O8 C35 1.321(3)
O9 C79 1.413(3)
O10 C80 1.404(4)
N1 C8 1.288(4)
N1 C9 1.432(4)
N2 C44 1.280(4)
N2 C45 1.435(4)
N3 C56 1.442(4)
N3 C65 1.285(4)
N4 C20 1.443(4)
N4 C29 1.279(4)
C1 H1A 0.9600
C1 H1B 0.9600
C1 H1C 0.9600
C2 C3 1.364(5)
C2 C7 1.428(4)
C3 H3 0.9300
C3 C4 1.392(5)
C4 H4 0.9300
C4 C5 1.362(6)
C5 H5 0.9300
C5 C6 1.413(5)
C6 C7 1.405(4)
C6 C8 1.440(5)
C8 H8 0.9300
C9 C10 1.413(4)
C9 C18 1.381(4)
C10 H10 0.9300
C10 C11 1.353(4)
C11 H11 0.9300
C11 C12 1.423(4)
C12 C13 1.413(4)
C12 C17 1.417(4)
C13 H13 0.9300
C13 C14 1.361(5)
C14 H14 0.9300
C14 C15 1.395(5)
C15 H15 0.9300
C15 C16 1.363(5)
C16 H16 0.9300
C16 C17 1.419(4)
C17 C18 1.426(4)
C18 C19 1.503(4)
C19 C20 1.368(5)
C19 C28 1.435(4)
C20 C21 1.418(5)
C21 H21 0.9300
C21 C22 1.357(5)
C22 H22 0.9300
C22 C23 1.415(6)
C23 C24 1.429(5)
C23 C28 1.420(5)
C24 H24 0.9300
C24 C25 1.349(6)
C25 H25 0.9300
C25 C26 1.409(6)
C26 H26 0.9300
C26 C27 1.365(5)
C27 H27 0.9300
C27 C28 1.409(5)
C29 H29 0.9300
C29 C30 1.440(4)
C30 C31 1.409(5)
C30 C35 1.407(4)
C31 H31 0.9300
C31 C32 1.358(5)
C32 H32 0.9300
C32 C33 1.400(5)
C33 H33 0.9300
C33 C34 1.368(5)
C34 C35 1.419(4)
C36 H36A 0.9600
C36 H36B 0.9600
C36 H36C 0.9600
C37 H37A 0.9600
C37 H37B 0.9600
C37 H37C 0.9600
C38 C39 1.373(5)
C38 C43 1.425(4)
C39 H39 0.9300
C39 C40 1.385(5)
C40 H40 0.9300
C40 C41 1.358(5)
C41 H41 0.9300
C41 C42 1.410(4)
C42 C43 1.408(4)
C42 C44 1.447(4)
C44 H44 0.9300
C45 C46 1.415(4)
C45 C54 1.380(4)
C46 H46 0.9300
C46 C47 1.364(5)
C47 H47 0.9300
C47 C48 1.407(5)
C48 C49 1.415(5)
C48 C53 1.419(5)
C49 H49 0.9300
C49 C50 1.367(6)
C50 H50 0.9300
C50 C51 1.391(6)
C51 H51 0.9300
C51 C52 1.365(5)
C52 H52 0.9300
C52 C53 1.402(5)
C53 C54 1.439(4)
C54 C55 1.486(4)
C55 C56 1.388(4)
C55 C64 1.430(4)
C56 C57 1.411(4)
C57 H57 0.9300
C57 C58 1.372(5)
C58 H58 0.9300
C58 C59 1.418(5)
C59 C60 1.419(5)
C59 C64 1.421(5)
C60 H60 0.9300
C60 C61 1.367(6)
C61 H61 0.9300
C61 C62 1.398(6)
C62 H62 0.9300
C62 C63 1.375(5)
C63 H63 0.9300
C63 C64 1.412(5)
C65 H65 0.9300
C65 C66 1.445(5)
C66 C67 1.412(5)
C66 C71 1.406(5)
C67 H67 0.9300
C67 C68 1.359(5)
C68 H68 0.9300
C68 C69 1.390(6)
C69 H69 0.9300
C69 C70 1.385(5)
C70 C71 1.426(5)
C72 H72A 0.9600
C72 H72B 0.9600
C72 H72C 0.9600
C79 H79A 0.9600
C79 H79B 0.9600
C79 H79C 0.9600
C80 H80A 0.9600
C80 H80B 0.9600
C80 H80C 0.9600
O12 C76 1.154(9)
O12 C76X 1.216(9)
N6 C76 1.369(9)
N6 C77 1.447(8)
N6 C78 1.477(8)
N6 C76X 1.310(9)
N6 C77X 1.517(8)
N6 C78X 1.503(8)
C76 H76 0.9300
C77 H77A 0.9600
C77 H77B 0.9600
C77 H77C 0.9600
C78 H78A 0.9600
C78 H78B 0.9600
C78 H78C 0.9600
C76X H76X 0.9300
C77X H77D 0.9600
C77X H77E 0.9600
C77X H77F 0.9600
C78X H78D 0.9600
C78X H78E 0.9600
C78X H78F 0.9600
O11 C73 1.302(7)
N5 C73 1.331(7)
N5 C74 1.451(8)
N5 C75 1.458(7)
C73 H73 0.9300
C74 H74A 0.9600
C74 H74B 0.9600
C74 H74C 0.9600
C75 H75A 0.9600
C75 H75B 0.9600
C75 H75C 0.9600

loop_
_geom_torsion_atom_site_label_1
_geom_torsion_atom_site_label_2
_geom_torsion_atom_site_label_3
_geom_torsion_atom_site_label_4
_geom_torsion
Mn1 Mn2 O6 C71 -70.4(3)
Mn1 Mn2 O8 C35 -94.0(3)
Mn1 Mn2 O9 C79 170.0(3)
Mn1 Mn2 O10 C80 176.2(3)
Mn1 Mn2 N3 C56 -65.3(2)
Mn1 Mn2 N3 C65 116.2(2)
Mn1 Mn2 N4 C20 -57.9(2)
Mn1 Mn2 N4 C29 132.1(2)
Mn1 O2 C7 C2 151.7(2)
Mn1 O2 C7 C6 -29.8(5)
Mn1 O4 C43 C38 170.6(2)
Mn1 O4 C43 C42 -11.1(5)
Mn1 N1 C8 C6 -5.9(5)
Mn1 N1 C9 C10 -62.8(3)
Mn1 N1 C9 C18 116.9(3)
Mn1 N2 C44 C42 2.1(5)
Mn1 N2 C45 C46 -61.0(3)
Mn1 N2 C45 C54 119.4(3)
Mn2 Mn1 O2 C7 -65.9(3)
Mn2 Mn1 O4 C43 -83.1(3)
Mn2 Mn1 O9 C79 -169.9(3)
Mn2 Mn1 O10 C80 -176.2(3)
Mn2 Mn1 N1 C8 122.5(2)
Mn2 Mn1 N1 C9 -62.1(2)
Mn2 Mn1 N2 C44 123.6(2)
Mn2 Mn1 N2 C45 -59.4(2)
Mn2 O6 C71 C66 -18.0(5)
Mn2 O6 C71 C70 164.8(2)
Mn2 O8 C35 C30 -3.7(5)
Mn2 O8 C35 C34 177.8(2)
Mn2 N3 C56 C55 116.9(3)
Mn2 N3 C56 C57 -64.4(3)
Mn2 N3 C65 C66 3.7(5)
Mn2 N4 C20 C19 108.9(3)
Mn2 N4 C20 C21 -73.0(3)
Mn2 N4 C29 C30 -5.5(5)
O1 C2 C3 C4 179.9(4)
O1 C2 C7 O2 -1.8(4)
O1 C2 C7 C6 179.6(3)
O2 Mn1 Mn2 O6 3.06(13)
O2 Mn1 Mn2 O8 -175.82(12)
O2 Mn1 Mn2 O9 1.03(13)
O2 Mn1 Mn2 O10 -179.41(13)
O2 Mn1 Mn2 N3 -86.54(11)
O2 Mn1 Mn2 N4 92.93(11)
O2 Mn1 O4 C43 98.5(3)
O2 Mn1 O9 Mn2 -179.24(10)
O2 Mn1 O9 C79 10.8(3)
O2 Mn1 O10 Mn2 2.6(6)
O2 Mn1 O10 C80 -173.6(5)
O2 Mn1 N1 C8 -9.8(2)
O2 Mn1 N1 C9 165.6(2)
O2 Mn1 N2 C44 -104.0(3)
O2 Mn1 N2 C45 73.1(2)
O3 C38 C39 C40 -178.5(3)
O3 C38 C43 O4 -4.0(4)
O3 C38 C43 C42 177.5(3)
O4 Mn1 Mn2 O6 -174.85(12)
O4 Mn1 Mn2 O8 6.27(12)
O4 Mn1 Mn2 O9 -176.88(13)
O4 Mn1 Mn2 O10 2.68(12)
O4 Mn1 Mn2 N3 95.55(11)
O4 Mn1 Mn2 N4 -84.98(10)
O4 Mn1 O2 C7 112.5(3)
O4 Mn1 O9 Mn2 12.2(5)
O4 Mn1 O9 C79 -157.7(4)
O4 Mn1 O10 Mn2 -177.97(9)
O4 Mn1 O10 C80 5.9(3)
O4 Mn1 N1 C8 -106.6(3)
O4 Mn1 N1 C9 68.8(2)
O4 Mn1 N2 C44 -7.2(3)
O4 Mn1 N2 C45 169.8(2)
O5 C70 C71 O6 -2.0(4)
O5 C70 C71 C66 -179.3(3)
O6 Mn2 O8 C35 86.9(3)
O6 Mn2 O9 Mn1 -178.49(10)
O6 Mn2 O9 C79 -8.5(3)
O6 Mn2 O10 Mn1 10.9(6)
O6 Mn2 O10 C80 -172.9(5)
O6 Mn2 N3 C56 162.9(2)
O6 Mn2 N3 C65 -15.5(2)
O6 Mn2 N4 C20 73.6(2)
O6 Mn2 N4 C29 -96.3(2)
O7 C34 C35 O8 -1.3(4)
O7 C34 C35 C30 -179.8(3)
O8 Mn2 O6 C71 108.8(3)
O8 Mn2 O9 Mn1 12.7(5)
O8 Mn2 O9 C79 -177.3(4)
O8 Mn2 O10 Mn1 -177.32(9)
O8 Mn2 O10 C80 -1.1(3)
O8 Mn2 N3 C56 66.2(2)
O8 Mn2 N3 C65 -112.2(3)
O8 Mn2 N4 C20 170.6(2)
O8 Mn2 N4 C29 0.7(2)
O9 Mn1 Mn2 O6 2.03(13)
O9 Mn1 Mn2 O8 -176.85(13)
O9 Mn1 Mn2 O10 179.56(15)
O9 Mn1 Mn2 N3 -87.57(12)
O9 Mn1 Mn2 N4 91.89(12)
O9 Mn1 O2 C7 -65.2(3)
O9 Mn1 O4 C43 -93.0(5)
O9 Mn1 O10 Mn2 -0.28(9)
O9 Mn1 O10 C80 -176.4(3)
O9 Mn1 N1 C8 84.5(3)
O9 Mn1 N1 C9 -100.1(2)
O9 Mn1 N2 C44 161.8(3)
O9 Mn1 N2 C45 -21.1(2)
O9 Mn2 O6 C71 -69.1(3)
O9 Mn2 O8 C35 -104.3(5)
O9 Mn2 O10 Mn1 0.28(9)
O9 Mn2 O10 C80 176.5(3)
O9 Mn2 N3 C56 -103.1(2)
O9 Mn2 N3 C65 78.5(2)
O9 Mn2 N4 C20 -19.7(2)
O9 Mn2 N4 C29 170.4(2)
O10 Mn1 Mn2 O6 -177.53(13)
O10 Mn1 Mn2 O8 3.59(12)
O10 Mn1 Mn2 O9 -179.56(15)
O10 Mn1 Mn2 N3 92.87(12)
O10 Mn1 Mn2 N4 -87.67(12)
O10 Mn1 O2 C7 -68.0(6)
O10 Mn1 O4 C43 -81.5(3)
O10 Mn1 O9 Mn2 0.28(9)
O10 Mn1 O9 C79 -169.6(3)
O10 Mn1 N1 C8 160.6(2)
O10 Mn1 N1 C9 -24.0(2)
O10 Mn1 N2 C44 85.7(3)
O10 Mn1 N2 C45 -97.3(2)
O10 Mn2 O6 C71 -79.5(6)
O10 Mn2 O8 C35 -91.7(3)
O10 Mn2 O9 Mn1 -0.28(9)
O10 Mn2 O9 C79 169.7(3)
O10 Mn2 N3 C56 -26.7(2)
O10 Mn2 N3 C65 154.9(2)
O10 Mn2 N4 C20 -96.6(2)
O10 Mn2 N4 C29 93.5(2)
N1 Mn1 Mn2 O6 -85.76(11)
N1 Mn1 Mn2 O8 95.35(11)
N1 Mn1 Mn2 O9 -87.79(12)
N1 Mn1 Mn2 O10 91.77(12)
N1 Mn1 Mn2 N3 -175.37(10)
N1 Mn1 Mn2 N4 4.10(9)
N1 Mn1 O2 C7 27.6(3)
N1 Mn1 O4 C43 -176.9(3)
N1 Mn1 O9 Mn2 95.30(10)
N1 Mn1 O9 C79 -74.6(3)
N1 Mn1 O10 Mn2 -92.16(10)
N1 Mn1 O10 C80 91.7(3)
N1 Mn1 N2 C44 -52.7(5)
N1 Mn1 N2 C45 124.4(4)
N1 C9 C10 C11 -178.9(3)
N1 C9 C18 C17 178.4(3)
N1 C9 C18 C19 -5.3(4)
N2 Mn1 Mn2 O6 95.06(11)
N2 Mn1 Mn2 O8 -83.82(11)
N2 Mn1 Mn2 O9 93.03(12)
N2 Mn1 Mn2 O10 -87.41(12)
N2 Mn1 Mn2 N3 5.46(9)
N2 Mn1 Mn2 N4 -175.07(9)
N2 Mn1 O2 C7 -162.3(3)
N2 Mn1 O4 C43 12.2(3)
N2 Mn1 O9 Mn2 -91.90(10)
N2 Mn1 O9 C79 98.2(3)
N2 Mn1 O10 Mn2 96.31(10)
N2 Mn1 O10 C80 -79.9(3)
N2 Mn1 N1 C8 -61.2(5)
N2 Mn1 N1 C9 114.2(4)
N2 C45 C46 C47 -177.7(3)
N2 C45 C54 C53 174.5(3)
N2 C45 C54 C55 -13.2(5)
N3 Mn2 O6 C71 23.4(3)
N3 Mn2 O8 C35 172.5(3)
N3 Mn2 O9 Mn1 95.23(10)
N3 Mn2 O9 C79 -94.8(3)
N3 Mn2 O10 Mn1 -91.13(10)
N3 Mn2 O10 C80 85.1(3)
N3 Mn2 N4 C20 120.0(4)
N3 Mn2 N4 C29 -49.9(5)
N3 C56 C57 C58 -175.4(3)
N3 C65 C66 C67 -176.5(3)
N3 C65 C66 C71 9.8(6)
N4 Mn2 O6 C71 -167.2(3)
N4 Mn2 O8 C35 3.8(3)
N4 Mn2 O9 Mn1 -94.23(10)
N4 Mn2 O9 C79 75.8(3)
N4 Mn2 O10 Mn1 97.61(10)
N4 Mn2 O10 C80 -86.2(3)
N4 Mn2 N3 C56 116.7(4)
N4 Mn2 N3 C65 -61.7(5)
N4 C20 C21 C22 -175.8(3)
N4 C29 C30 C31 -178.7(3)
N4 C29 C30 C35 6.9(5)
C1 O1 C2 C3 10.9(6)
C1 O1 C2 C7 -169.1(3)
C2 C3 C4 C5 -0.2(7)
C3 C2 C7 O2 178.2(3)
C3 C2 C7 C6 -0.3(5)
C3 C4 C5 C6 1.0(7)
C4 C5 C6 C7 -1.4(6)
C4 C5 C6 C8 177.6(4)
C5 C6 C7 O2 -177.4(3)
C5 C6 C7 C2 1.1(5)
C5 C6 C8 N1 -165.9(3)
C7 C2 C3 C4 -0.1(6)
C7 C6 C8 N1 13.1(6)
C8 N1 C9 C10 112.8(3)
C8 N1 C9 C18 -67.4(4)
C8 C6 C7 O2 3.6(5)
C8 C6 C7 C2 -177.9(3)
C9 N1 C8 C6 178.4(3)
C9 C10 C11 C12 -0.2(5)
C9 C18 C19 C20 -81.7(4)
C9 C18 C19 C28 98.7(4)
C10 C9 C18 C17 -1.8(4)
C10 C9 C18 C19 174.4(3)
C10 C11 C12 C13 177.8(3)
C10 C11 C12 C17 -0.3(5)
C11 C12 C13 C14 -179.0(3)
C11 C12 C17 C16 178.2(3)
C11 C12 C17 C18 -0.2(4)
C12 C13 C14 C15 1.0(5)
C12 C17 C18 C9 1.3(4)
C12 C17 C18 C19 -175.0(3)
C13 C12 C17 C16 0.0(4)
C13 C12 C17 C18 -178.5(3)
C13 C14 C15 C16 -0.5(5)
C14 C15 C16 C17 -0.4(5)
C15 C16 C17 C12 0.6(5)
C15 C16 C17 C18 179.0(3)
C16 C17 C18 C9 -177.1(3)
C16 C17 C18 C19 6.7(4)
C17 C12 C13 C14 -0.8(5)
C17 C18 C19 C20 94.5(4)
C17 C18 C19 C28 -85.1(4)
C18 C9 C10 C11 1.3(5)
C18 C19 C20 N4 -4.3(4)
C18 C19 C20 C21 177.7(3)
C18 C19 C28 C23 -179.0(3)
C18 C19 C28 C27 1.7(5)
C19 C20 C21 C22 2.2(5)
C20 N4 C29 C30 -176.4(3)
C20 C19 C28 C23 1.4(5)
C20 C19 C28 C27 -177.9(3)
C20 C21 C22 C23 -0.5(6)
C21 C22 C23 C24 179.6(4)
C21 C22 C23 C28 -0.7(6)
C22 C23 C24 C25 -179.9(4)
C22 C23 C28 C19 0.2(5)
C22 C23 C28 C27 179.6(3)
C23 C24 C25 C26 0.1(7)
C24 C23 C28 C19 180.0(3)
C24 C23 C28 C27 -0.7(5)
C24 C25 C26 C27 -0.2(6)
C25 C26 C27 C28 -0.2(5)
C26 C27 C28 C19 180.0(3)
C26 C27 C28 C23 0.7(5)
C28 C19 C20 N4 175.3(3)
C28 C19 C20 C21 -2.7(5)
C28 C23 C24 C25 0.4(6)
C29 N4 C20 C19 -80.4(4)
C29 N4 C20 C21 97.6(3)
C29 C30 C31 C32 -176.6(4)
C29 C30 C35 O8 -2.2(5)
C29 C30 C35 C34 176.3(3)
C30 C31 C32 C33 0.6(7)
C31 C30 C35 O8 -176.5(3)
C31 C30 C35 C34 1.9(5)
C31 C32 C33 C34 0.8(6)
C32 C33 C34 O7 178.3(4)
C32 C33 C34 C35 -0.7(6)
C33 C34 C35 O8 177.9(3)
C33 C34 C35 C30 -0.7(5)
C35 C30 C31 C32 -2.0(6)
C36 O7 C34 C33 -4.1(6)
C36 O7 C34 C35 175.0(4)
C37 O3 C38 C39 -5.0(5)
C37 O3 C38 C43 175.0(3)
C38 C39 C40 C41 -0.3(6)
C39 C38 C43 O4 176.1(3)
C39 C38 C43 C42 -2.4(5)
C39 C40 C41 C42 0.2(6)
C40 C41 C42 C43 -1.3(6)
C40 C41 C42 C44 -177.7(3)
C41 C42 C43 O4 -176.1(3)
C41 C42 C43 C38 2.3(5)
C41 C42 C44 N2 179.4(3)
C43 C38 C39 C40 1.5(5)
C43 C42 C44 N2 3.1(6)
C44 N2 C45 C46 116.3(3)
C44 N2 C45 C54 -63.4(4)
C44 C42 C43 O4 0.1(5)
C44 C42 C43 C38 178.5(3)
C45 N2 C44 C42 -175.2(3)
C45 C46 C47 C48 1.3(5)
C45 C54 C55 C56 -73.0(4)
C45 C54 C55 C64 106.6(4)
C46 C45 C54 C53 -5.1(5)
C46 C45 C54 C55 167.2(3)
C46 C47 C48 C49 -179.2(4)
C46 C47 C48 C53 -1.2(6)
C47 C48 C49 C50 178.8(5)
C47 C48 C53 C52 179.7(3)
C47 C48 C53 C54 -2.0(5)
C48 C49 C50 C51 1.9(9)
C48 C53 C54 C45 5.1(5)
C48 C53 C54 C55 -167.2(3)
C49 C48 C53 C52 -2.2(6)
C49 C48 C53 C54 176.0(4)
C49 C50 C51 C52 -3.1(9)
C50 C51 C52 C53 1.6(7)
C51 C52 C53 C48 1.1(6)
C51 C52 C53 C54 -177.1(4)
C52 C53 C54 C45 -176.7(3)
C52 C53 C54 C55 10.9(5)
C53 C48 C49 C50 0.7(7)
C53 C54 C55 C56 99.2(4)
C53 C54 C55 C64 -81.2(4)
C54 C45 C46 C47 1.9(5)
C54 C55 C56 N3 -4.2(4)
C54 C55 C56 C57 177.2(3)
C54 C55 C64 C59 -180.0(3)
C54 C55 C64 C63 1.4(5)
C55 C56 C57 C58 3.3(5)
C56 N3 C65 C66 -174.8(3)
C56 C55 C64 C59 -0.5(5)
C56 C55 C64 C63 -179.1(3)
C56 C57 C58 C59 -1.4(5)
C57 C58 C59 C60 -179.8(3)
C57 C58 C59 C64 -1.3(5)
C58 C59 C60 C61 178.0(4)
C58 C59 C64 C55 2.3(5)
C58 C59 C64 C63 -179.1(3)
C59 C60 C61 C62 1.5(6)
C60 C59 C64 C55 -179.3(3)
C60 C59 C64 C63 -0.6(5)
C60 C61 C62 C63 -1.3(7)
C61 C62 C63 C64 0.2(6)
C62 C63 C64 C55 179.3(3)
C62 C63 C64 C59 0.7(5)
C64 C55 C56 N3 176.3(3)
C64 C55 C56 C57 -2.3(5)
C64 C59 C60 C61 -0.5(6)
C65 N3 C56 C55 -64.6(4)
C65 N3 C56 C57 114.1(3)
C65 C66 C67 C68 -172.9(4)
C65 C66 C71 O6 -4.8(5)
C65 C66 C71 C70 172.3(3)
C66 C67 C68 C69 0.3(6)
C67 C66 C71 O6 -178.3(3)
C67 C66 C71 C70 -1.2(5)
C67 C68 C69 C70 -1.3(6)
C68 C69 C70 O5 -179.5(4)
C68 C69 C70 C71 1.0(6)
C69 C70 C71 O6 177.6(3)
C69 C70 C71 C66 0.2(5)
C71 C66 C67 C68 0.9(6)
C72 O5 C70 C69 -10.6(5)
C72 O5 C70 C71 168.9(3)
C76 O12 C76X N6 -2.2(11)
C76 N6 C76X O12 2.0(10)
C77 N6 C76 O12 -166.9(11)
C77 N6 C76X O12 52(3)
C78 N6 C76 O12 8.2(15)
C78 N6 C76X O12 -166.9(15)
C76X O12 C76 N6 2.1(11)
C76X N6 C76 O12 -2.1(11)
C77X N6 C76 O12 82(7)
C77X N6 C76X O12 -169.8(10)
C78X N6 C76 O12 176.3(14)
C78X N6 C76X O12 0.2(17)
C74 N5 C73 O11 178.4(6)
C75 N5 C73 O11 0.5(9)
